data_2108512
loop_
_publ_author_name
'Lee, Min-Jeong'
'Aitipamula, Srinivasulu'
'Choi, Guang J.'
'Chow, Pui Shan'

_publ_section_title
;
 Agomelatine--hydroquinone (1:1) cocrystal: novel polymorphs and their
 thermodynamic relationship
;
_journal_coeditor_code RM5017SUP1
_journal_issue 6
_journal_name_full 'Acta Crystallographica Section B'
_journal_page_first
;
;
_journal_paper_doi 10.1107/S2052520619011739
_journal_volume 75
_journal_year 2019
_chemical_formula_moiety 'C15 H17 N O2, C6 H6 O2'
_chemical_formula_sum 'C21 H23 N O4'
_chemical_formula_weight 353.40
_space_group_crystal_system orthorhombic
_space_group_IT_number 19
_space_group_name_Hall 'P 2ac 2ab'
_space_group_name_H-M_alt 'P 21 21 21'
_atom_sites_solution_hydrogens mixed
_atom_sites_solution_primary dual
_cell_angle_alpha 90
_cell_angle_beta 90
_cell_angle_gamma 90
_cell_formula_units_Z 4
_cell_length_a 7.20150(10)
_cell_length_b 12.23260(10)
_cell_length_c 21.3487(3)
_cell_measurement_reflns_used 7942
_cell_measurement_temperature 297.56(16)
_cell_measurement_theta_max 72.3450
_cell_measurement_theta_min 5.4650
_cell_volume 1880.67(4)
_computing_cell_refinement 'CrysAlisPro 1.171.38.46 (Rigaku OD, 2015)'
_computing_data_collection 'CrysAlisPro 1.171.38.46 (Rigaku OD, 2015)'
_computing_data_reduction 'CrysAlisPro 1.171.38.46 (Rigaku OD, 2015)'
_computing_molecular_graphics 'Olex2 (Dolomanov et al., 2009)'
_computing_publication_material 'Olex2 (Dolomanov et al., 2009)'
_computing_structure_refinement 'ShelXL (Sheldrick, 2015)'
_computing_structure_solution 'ShelXT (Sheldrick, 2015)'
_diffrn_ambient_environment air
_diffrn_ambient_temperature 297.56(16)
_diffrn_detector 'CCD plate'
_diffrn_detector_area_resol_mean 5.2945
_diffrn_detector_type AtlasS2
_diffrn_measured_fraction_theta_full 0.998
_diffrn_measured_fraction_theta_max 0.989
_diffrn_measurement_details
;
List of Runs (angles in degrees, time in seconds):

  # Type    Start    End  Width  t~exp~   \w     \q     \k     \f   Frames
--------------------------------------------------------------------------
  1  \w      2.00 122.00   1.00    1.00    --   37.50  57.00   0.00  120
  2  \w    116.00 177.00   1.00    1.00    --  109.79  83.00-138.00   61
  3  \w    144.00 176.00   1.00    1.00    --  109.79  77.00 -90.00   32
  4  \w    139.00 178.00   1.00    1.00    --  109.79  30.00 -90.00   39
  5  \w    103.00 178.00   1.00    1.00    --  109.79 111.00-180.00   75
  6  \w     81.00 126.00   1.00    1.00    --  109.79  30.00 -90.00   45
  7  \w     76.00 127.00   1.00    1.00    --  109.79  77.00 -90.00   51
  8  \w     74.00 130.00   1.00    1.00    --  109.79  45.00-150.00   56
  9  \w     40.00  69.00   1.00    1.00    --   37.50 -38.00-120.00   29
 10  \w     24.00 100.00   1.00    1.00    --   37.50-125.00-150.00   76
 11  \w     29.00 116.00   1.00    1.00    --  109.79-111.00  30.00   87
 12  \w     54.00 144.00   1.00    1.00    --  109.79 -83.00 101.00   90
 13  \w     58.00  83.00   1.00    1.00    --   37.50 -99.00  60.00   25
 14  \w     -3.00  46.00   1.00    1.00    --   37.50 -83.00 101.00   49
 15  \w      2.00  54.00   1.00    1.00    --   37.50 -99.00  60.00   52
 16  \w    -13.00  12.00   1.00   10.00    --    0.00 -83.00 101.00   25
 17  \w    -47.00  35.00   1.00    1.00    --   37.50 -38.00-120.00   82
 18  \w    -24.00   1.00   1.00   10.00    --    0.00  83.00-138.00   25
 19  \w     74.00 177.00   1.00    1.00    --  109.79  77.00 150.00  103
 20  \w     66.00 149.00   1.00    1.00    --  109.79 178.00   0.00   83
 21  \w     57.00 150.00   1.00    1.00    --  109.79 178.00  60.00   93
 22  \w    -39.00  -1.00   1.00    1.00    --  -37.50  83.00-138.00   38
 23  \w   -111.00 -77.00   1.00    1.00    --  -37.50 -83.00 101.00   34
 24  \w   -123.00 -82.00   1.00    1.00    --  -37.50 -99.00   0.00   41
;
_diffrn_measurement_device 'four-circle diffractometer'
_diffrn_measurement_device_type 'SuperNova, Dual, Cu at zero, AtlasS2'
_diffrn_measurement_method '\w scans'
_diffrn_orient_matrix_type 'CrysAlisPro convention (1999,Acta A55,543-557)'
_diffrn_orient_matrix_UB_11 -0.1192753000
_diffrn_orient_matrix_UB_12 0.0053626000
_diffrn_orient_matrix_UB_13 0.0598225000
_diffrn_orient_matrix_UB_21 -0.1036561000
_diffrn_orient_matrix_UB_22 -0.1040935000
_diffrn_orient_matrix_UB_23 -0.0205792000
_diffrn_orient_matrix_UB_31 0.1441071000
_diffrn_orient_matrix_UB_32 -0.0707207000
_diffrn_orient_matrix_UB_33 0.0347317000
_diffrn_radiation_monochromator mirror
_diffrn_radiation_probe x-ray
_diffrn_radiation_type CuK\a
_diffrn_radiation_wavelength 1.54184
_diffrn_reflns_av_R_equivalents 0.0285
_diffrn_reflns_av_unetI/netI 0.0241
_diffrn_reflns_Laue_measured_fraction_full 0.998
_diffrn_reflns_Laue_measured_fraction_max 0.989
_diffrn_reflns_limit_h_max 8
_diffrn_reflns_limit_h_min -8
_diffrn_reflns_limit_k_max 11
_diffrn_reflns_limit_k_min -15
_diffrn_reflns_limit_l_max 26
_diffrn_reflns_limit_l_min -20
_diffrn_reflns_number 9920
_diffrn_reflns_point_group_measured_fraction_full 0.984
_diffrn_reflns_point_group_measured_fraction_max 0.964
_diffrn_reflns_theta_full 67.684
_diffrn_reflns_theta_max 72.660
_diffrn_reflns_theta_min 4.165
_diffrn_source 'micro-focus sealed X-ray tube'
_diffrn_source_type 'SuperNova (Cu) X-ray Source'
_exptl_absorpt_coefficient_mu 0.700
_exptl_absorpt_correction_T_max 1.000
_exptl_absorpt_correction_T_min 0.262
_exptl_absorpt_correction_type gaussian
_exptl_absorpt_process_details
;
CrysAlisPro 1.171.38.46 (Rigaku Oxford Diffraction, 2015)
Numerical absorption correction based on gaussian integration over
   a multifaceted crystal model
Empirical absorption correction using spherical harmonics,
 implemented in SCALE3 ABSPACK scaling algorithm.
;
_exptl_crystal_density_diffrn 1.248
_exptl_crystal_description needle
_exptl_crystal_F_000 752
_exptl_crystal_size_max 0.611
_exptl_crystal_size_mid 0.527
_exptl_crystal_size_min 0.452
_refine_diff_density_max 0.147
_refine_diff_density_min -0.207
_refine_diff_density_rms 0.053
_refine_ls_abs_structure_details
;
 Flack x determined using 1335 quotients [(I+)-(I-)]/[(I+)+(I-)]
 (Parsons, Flack and Wagner, Acta Cryst. B69 (2013) 249-259).
;
_refine_ls_abs_structure_Flack -0.04(11)
_refine_ls_extinction_method none
_refine_ls_goodness_of_fit_ref 1.049
_refine_ls_hydrogen_treatment mixed
_refine_ls_matrix_type full
_refine_ls_number_parameters 249
_refine_ls_number_reflns 3600
_refine_ls_number_restraints 0
_refine_ls_restrained_S_all 1.049
_refine_ls_R_factor_all 0.0472
_refine_ls_R_factor_gt 0.0460
_refine_ls_shift/su_max 0.000
_refine_ls_shift/su_mean 0.000
_refine_ls_structure_factor_coef Fsqd
_refine_ls_weighting_details 'w=1/[\s^2^(Fo^2^)+(0.0849P)^2^+0.0729P] where P=(Fo^2^+2Fc^2^)/3'
_refine_ls_weighting_scheme calc
_refine_ls_wR_factor_gt 0.1212
_refine_ls_wR_factor_ref 0.1234
_reflns_Friedel_coverage 0.688
_reflns_Friedel_fraction_full 0.964
_reflns_Friedel_fraction_max 0.929
_reflns_number_gt 3470
_reflns_number_total 3600
_reflns_threshold_expression 'I > 2\s(I)'
_cod_data_source_file rm5017sup1.cif
_cod_data_source_block form_II
_cod_database_code 2108512
_publcif_datablock.id {6a5ea382-5a94-49f6-95d7-da39248d52da}

_chemical_oxdiff_formula 'C21 H23 N1 O4'
_shelx_space_group_comment
;
The symmetry employed for this shelxl refinement is uniquely defined
by the following loop, which should always be used as a source of
symmetry information in preference to the above space-group names.
They are only intended as comments.
;
_shelx_estimated_absorpt_t_max 0.743
_shelx_estimated_absorpt_t_min 0.674
_reflns_odcompleteness_completeness 99.70
_reflns_odcompleteness_iscentric 1
_reflns_odcompleteness_theta 66.97
_olex2_refinement_description
;
1. Fixed Uiso
 At 1.2 times of:
  All C(H) groups, All C(H,H) groups
 At 1.5 times of:
  All C(H,H,H) groups
2.a Secondary CH2 refined with riding coordinates:
 C11(H11A,H11B), C12(H12A,H12B)
2.b Aromatic/amide H refined with riding coordinates:
 C3(H3), C18(H18), C17(H17), C8(H8), C21(H21), C20(H20), C10(H10), C6(H6),
 C9(H9), C5(H5)
2.c Idealised Me refined as rotating group:
 C14(H14A,H14B,H14C), C15(H15A,H15B,H15C)
;
_olex2_date_sample_data_collection 2018-06-13
_olex2_submission_special_instructions 'No special instructions were received'
_oxdiff_exptl_absorpt_empirical_details
;
Empirical correction (ABSPACK) includes:
- Absorption correction using spherical harmonics
- Frame scaling
;
_oxdiff_exptl_absorpt_empirical_full_max 2.826
_oxdiff_exptl_absorpt_empirical_full_min 0.566

loop_
_space_group_symop_operation_xyz
'x, y, z'
'-x+1/2, -y, z+1/2'
'-x, y+1/2, -z+1/2'
'x+1/2, -y+1/2, -z'

loop_
_atom_site_label
_atom_site_type_symbol
_atom_site_fract_x
_atom_site_fract_y
_atom_site_fract_z
_atom_site_U_iso_or_equiv
_atom_site_adp_type
_atom_site_occupancy
_atom_site_site_symmetry_order
_atom_site_calc_flag
_atom_site_refinement_flags_posn
O3 O 0.6326(2) 0.72316(18) 0.17564(9) 0.0601(5) Uani 1 1 d .
O2 O 0.7104(3) 0.64128(14) 0.28586(8) 0.0603(5) Uani 1 1 d .
O4 O -0.0882(2) 0.72363(19) 0.08696(9) 0.0664(5) Uani 1 1 d .
O1 O 1.1265(4) 0.94932(16) 0.33596(11) 0.0835(7) Uani 1 1 d .
N1 N 0.7197(3) 0.50144(18) 0.35358(10) 0.0551(5) Uani 1 1 d .
C19 C 0.0870(3) 0.72433(18) 0.11141(10) 0.0473(5) Uani 1 1 d .
C3 C 1.1675(3) 0.75966(19) 0.36562(9) 0.0488(5) Uani 1 1 d .
H3 H 1.068493 0.737459 0.340699 0.059 Uiso 1 1 calc R
C18 C 0.1219(3) 0.71991(18) 0.17521(10) 0.0455(5) Uani 1 1 d .
H18 H 0.023349 0.716685 0.203314 0.055 Uiso 1 1 calc R
C2 C 1.2646(3) 0.68147(19) 0.40241(9) 0.0451(5) Uani 1 1 d .
C16 C 0.4513(3) 0.72339(18) 0.15620(10) 0.0445(4) Uani 1 1 d .
C17 C 0.3025(3) 0.72026(17) 0.19730(10) 0.0448(4) Uani 1 1 d .
H17 H 0.324234 0.718367 0.240228 0.054 Uiso 1 1 calc R
C13 C 0.6531(3) 0.55069(18) 0.30278(11) 0.0491(5) Uani 1 1 d .
C7 C 1.4165(3) 0.7172(2) 0.44006(10) 0.0518(5) Uani 1 1 d .
C1 C 1.2131(3) 0.56926(18) 0.40433(10) 0.0474(5) Uani 1 1 d .
C11 C 1.0576(3) 0.52604(19) 0.36370(11) 0.0509(5) Uani 1 1 d .
H11A H 1.074479 0.448074 0.357661 0.061 Uiso 1 1 calc R
H11B H 1.063835 0.560835 0.322922 0.061 Uiso 1 1 calc R
C8 C 1.5043(3) 0.6424(2) 0.48072(12) 0.0605(6) Uani 1 1 d .
H8 H 1.603093 0.665713 0.505400 0.073 Uiso 1 1 calc R
C4 C 1.2186(4) 0.8671(2) 0.36663(11) 0.0601(6) Uani 1 1 d .
C14 C 0.5035(4) 0.4901(2) 0.26812(13) 0.0612(6) Uani 1 1 d .
H14A H 0.384711 0.507932 0.285762 0.092 Uiso 1 1 calc GR
H14B H 0.524527 0.412813 0.271715 0.092 Uiso 1 1 calc GR
H14C H 0.505713 0.510689 0.224740 0.092 Uiso 1 1 calc GR
C21 C 0.4159(3) 0.7294(2) 0.09249(11) 0.0541(5) Uani 1 1 d .
H21 H 0.514323 0.732485 0.064350 0.065 Uiso 1 1 calc R
C20 C 0.2360(3) 0.7310(2) 0.07048(11) 0.0566(6) Uani 1 1 d .
H20 H 0.214368 0.736622 0.027659 0.068 Uiso 1 1 calc R
C10 C 1.3019(4) 0.5000(2) 0.44545(12) 0.0594(6) Uani 1 1 d .
H10 H 1.264949 0.427233 0.447462 0.071 Uiso 1 1 calc R
C6 C 1.4698(4) 0.8287(3) 0.43667(13) 0.0647(7) Uani 1 1 d .
H6 H 1.572654 0.852234 0.459293 0.078 Uiso 1 1 calc R
C12 C 0.8675(3) 0.5464(2) 0.39204(11) 0.0541(5) Uani 1 1 d .
H12A H 0.862390 0.513608 0.433371 0.065 Uiso 1 1 calc R
H12B H 0.848721 0.624505 0.396765 0.065 Uiso 1 1 calc R
C9 C 1.4465(4) 0.5360(3) 0.48441(14) 0.0675(7) Uani 1 1 d .
H9 H 1.502402 0.488047 0.512465 0.081 Uiso 1 1 calc R
C5 C 1.3747(4) 0.9019(2) 0.40135(14) 0.0710(8) Uani 1 1 d .
H5 H 1.412195 0.974598 0.399986 0.085 Uiso 1 1 calc R
C15 C 0.9477(6) 0.9246(3) 0.3117(2) 0.0942(12) Uani 1 1 d .
H15A H 0.958256 0.868388 0.280506 0.141 Uiso 1 1 calc GR
H15B H 0.895032 0.989017 0.293151 0.141 Uiso 1 1 calc GR
H15C H 0.868846 0.899623 0.345022 0.141 Uiso 1 1 calc GR
H1 H 0.674(4) 0.437(3) 0.3605(13) 0.062(8) Uiso 1 1 d .
H4 H -0.158(4) 0.732(3) 0.1187(17) 0.075(10) Uiso 1 1 d .
H3A H 0.647(5) 0.701(3) 0.2125(18) 0.079(10) Uiso 1 1 d .

loop_
_atom_site_aniso_label
_atom_site_aniso_U_11
_atom_site_aniso_U_22
_atom_site_aniso_U_33
_atom_site_aniso_U_23
_atom_site_aniso_U_13
_atom_site_aniso_U_12
O3 0.0365(7) 0.0861(12) 0.0577(10) 0.0149(9) -0.0015(7) 0.0024(8)
O2 0.0618(10) 0.0568(9) 0.0625(10) 0.0094(8) -0.0157(8) -0.0068(8)
O4 0.0422(8) 0.1001(14) 0.0570(10) 0.0029(10) -0.0080(8) -0.0004(9)
O1 0.1123(19) 0.0583(11) 0.0799(13) 0.0182(10) -0.0021(14) -0.0007(12)
N1 0.0487(10) 0.0594(11) 0.0571(11) 0.0093(9) -0.0090(9) -0.0099(9)
C19 0.0412(10) 0.0526(11) 0.0482(11) -0.0007(9) -0.0045(9) 0.0016(9)
C3 0.0513(11) 0.0562(11) 0.0388(9) -0.0013(8) -0.0015(9) -0.0024(9)
C18 0.0413(9) 0.0499(10) 0.0454(10) 0.0022(9) 0.0064(8) 0.0023(9)
C2 0.0401(10) 0.0570(11) 0.0381(9) -0.0047(9) 0.0023(8) 0.0006(8)
C16 0.0365(9) 0.0501(10) 0.0471(11) 0.0047(9) -0.0019(8) 0.0018(8)
C17 0.0444(10) 0.0511(10) 0.0390(9) 0.0028(9) 0.0014(8) 0.0037(9)
C13 0.0410(10) 0.0540(11) 0.0523(11) -0.0011(9) -0.0045(9) 0.0006(9)
C7 0.0390(10) 0.0737(14) 0.0426(10) -0.0119(10) 0.0023(9) -0.0045(10)
C1 0.0417(10) 0.0560(11) 0.0444(10) -0.0047(9) -0.0019(9) 0.0053(9)
C11 0.0500(12) 0.0519(11) 0.0508(12) -0.0043(9) -0.0065(10) 0.0006(9)
C8 0.0419(10) 0.0895(17) 0.0500(12) -0.0113(12) -0.0084(10) 0.0035(12)
C4 0.0751(16) 0.0564(12) 0.0488(12) 0.0057(10) 0.0102(12) -0.0057(11)
C14 0.0516(12) 0.0654(13) 0.0667(15) -0.0032(12) -0.0163(12) -0.0015(11)
C21 0.0437(10) 0.0743(14) 0.0443(11) 0.0027(11) 0.0089(9) 0.0005(10)
C20 0.0530(13) 0.0778(15) 0.0391(10) -0.0005(11) -0.0016(9) 0.0029(11)
C10 0.0562(13) 0.0591(12) 0.0630(14) 0.0006(11) -0.0080(12) 0.0074(11)
C6 0.0543(13) 0.0817(17) 0.0580(14) -0.0148(13) 0.0053(11) -0.0199(13)
C12 0.0485(11) 0.0676(13) 0.0463(11) 0.0021(10) -0.0057(10) -0.0059(10)
C9 0.0604(14) 0.0833(17) 0.0586(14) 0.0027(13) -0.0164(12) 0.0181(13)
C5 0.0842(19) 0.0667(15) 0.0620(15) -0.0042(12) 0.0137(15) -0.0286(14)
C15 0.125(3) 0.0640(16) 0.094(2) 0.0065(16) -0.033(2) 0.0183(19)

loop_
_atom_type_symbol
_atom_type_description
_atom_type_scat_dispersion_real
_atom_type_scat_dispersion_imag
_atom_type_scat_source
C C 0.0181 0.0091 'International Tables Vol C Tables 4.2.6.8 and 6.1.1.4'
H H 0.0000 0.0000 'International Tables Vol C Tables 4.2.6.8 and 6.1.1.4'
N N 0.0311 0.0180 'International Tables Vol C Tables 4.2.6.8 and 6.1.1.4'
O O 0.0492 0.0322 'International Tables Vol C Tables 4.2.6.8 and 6.1.1.4'

loop_
_exptl_crystal_face_index_h
_exptl_crystal_face_index_k
_exptl_crystal_face_index_l
_exptl_crystal_face_perp_dist
3 -4 7 0.3849
0 -8 2 0.2991
-4 -1 -7 0.1730
0 8 -2 0.2861
4 3 6 0.2008
2 -1 13 0.1956
-3 6 1 0.3968
-1 -2 -13 0.1907
1 -5 -11 0.2074

loop_
_geom_angle_atom_site_label_1
_geom_angle_atom_site_label_2
_geom_angle_atom_site_label_3
_geom_angle
C16 O3 H3A 114(2)
C19 O4 H4 104(2)
C4 O1 C15 117.2(2)
C13 N1 C12 123.6(2)
C13 N1 H1 115(2)
C12 N1 H1 122(2)
O4 C19 C18 122.9(2)
O4 C19 C20 118.4(2)
C18 C19 C20 118.8(2)
C2 C3 H3 119.8
C4 C3 H3 119.8
C4 C3 C2 120.4(2)
C19 C18 H18 119.8
C17 C18 C19 120.35(19)
C17 C18 H18 119.8
C3 C2 C7 118.8(2)
C3 C2 C1 122.5(2)
C1 C2 C7 118.6(2)
O3 C16 C17 123.0(2)
O3 C16 C21 118.22(19)
C17 C16 C21 118.72(19)
C18 C17 C16 120.75(18)
C18 C17 H17 119.6
C16 C17 H17 119.6
O2 C13 N1 121.6(2)
O2 C13 C14 122.5(2)
N1 C13 C14 115.9(2)
C8 C7 C2 119.4(2)
C8 C7 C6 122.3(2)
C6 C7 C2 118.3(2)
C2 C1 C11 120.91(19)
C10 C1 C2 119.4(2)
C10 C1 C11 119.6(2)
C1 C11 H11A 109.1
C1 C11 H11B 109.1
C1 C11 C12 112.45(19)
H11A C11 H11B 107.8
C12 C11 H11A 109.1
C12 C11 H11B 109.1
C7 C8 H8 119.5
C9 C8 C7 121.1(2)
C9 C8 H8 119.5
O1 C4 C5 114.5(2)
C3 C4 O1 124.6(3)
C3 C4 C5 120.8(3)
C13 C14 H14A 109.5
C13 C14 H14B 109.5
C13 C14 H14C 109.5
H14A C14 H14B 109.5
H14A C14 H14C 109.5
H14B C14 H14C 109.5
C16 C21 H21 119.7
C20 C21 C16 120.6(2)
C20 C21 H21 119.7
C19 C20 H20 119.6
C21 C20 C19 120.8(2)
C21 C20 H20 119.6
C1 C10 H10 119.0
C1 C10 C9 121.9(2)
C9 C10 H10 119.0
C7 C6 H6 119.1
C5 C6 C7 121.8(2)
C5 C6 H6 119.1
N1 C12 C11 111.9(2)
N1 C12 H12A 109.2
N1 C12 H12B 109.2
C11 C12 H12A 109.2
C11 C12 H12B 109.2
H12A C12 H12B 107.9
C8 C9 C10 119.3(2)
C8 C9 H9 120.3
C10 C9 H9 120.3
C4 C5 H5 120.2
C6 C5 C4 119.7(2)
C6 C5 H5 120.2
O1 C15 H15A 109.5
O1 C15 H15B 109.5
O1 C15 H15C 109.5
H15A C15 H15B 109.5
H15A C15 H15C 109.5
H15B C15 H15C 109.5

loop_
_geom_bond_atom_site_label_1
_geom_bond_atom_site_label_2
_geom_bond_distance
O3 C16 1.370(2)
O3 H3A 0.84(4)
O2 C13 1.236(3)
O4 C19 1.365(3)
O4 H4 0.85(4)
O1 C4 1.371(3)
O1 C15 1.421(4)
N1 C13 1.330(3)
N1 C12 1.453(3)
N1 H1 0.87(3)
C19 C18 1.386(3)
C19 C20 1.387(3)
C3 H3 0.9300
C3 C2 1.421(3)
C3 C4 1.366(3)
C18 H18 0.9300
C18 C17 1.384(3)
C2 C7 1.427(3)
C2 C1 1.422(3)
C16 C17 1.386(3)
C16 C21 1.386(3)
C17 H17 0.9300
C13 C14 1.503(3)
C7 C8 1.411(4)
C7 C6 1.418(4)
C1 C11 1.512(3)
C1 C10 1.377(3)
C11 H11A 0.9700
C11 H11B 0.9700
C11 C12 1.517(3)
C8 H8 0.9300
C8 C9 1.369(4)
C4 C5 1.412(4)
C14 H14A 0.9600
C14 H14B 0.9600
C14 H14C 0.9600
C21 H21 0.9300
C21 C20 1.378(3)
C20 H20 0.9300
C10 H10 0.9300
C10 C9 1.403(4)
C6 H6 0.9300
C6 C5 1.356(4)
C12 H12A 0.9700
C12 H12B 0.9700
C9 H9 0.9300
C5 H5 0.9300
C15 H15A 0.9600
C15 H15B 0.9600
C15 H15C 0.9600

loop_
_exptl_oxdiff_crystal_face_indexfrac_h
_exptl_oxdiff_crystal_face_indexfrac_k
_exptl_oxdiff_crystal_face_indexfrac_l
_exptl_oxdiff_crystal_face_x
_exptl_oxdiff_crystal_face_y
_exptl_oxdiff_crystal_face_z
3.3118 -4.0244 6.7956 -0.0101 -0.0642 0.9979
-0.1371 -7.8423 2.1333 0.1019 0.7866 0.6090
-4.0780 -0.5043 -6.7216 0.0816 0.6135 -0.7855
0.0249 7.8281 -2.3181 -0.0997 -0.7697 -0.6305
3.9315 2.7284 5.8042 -0.1071 -0.8110 0.5752
1.9451 -0.6416 12.5495 0.5153 -0.3931 0.7615
-3.0176 6.0478 0.5678 0.4263 -0.3284 -0.8428
-0.9396 -1.5180 -13.3108 -0.6924 0.5293 -0.4904
0.8886 -4.5287 -11.0637 -0.7921 0.6070 0.0641

_cod_database_fobs_code 2108512
